data_8100776
loop_
_publ_author_name
'Spannenberg, Anke'
'Burlakov, V. V.'
'Arndt, Perdita'
'Baumann, W.'
'Shur, W. B.'
'Rosenthal, U.'

_publ_section_title
;
Crystal structure of [1,2-ethylene-1,1'-bis(\h^5^-tetrahydroindenyl)] 
[hydroxytris(pentafluorophenyl)borato]titanium(III), C~38~H~24~BF~15~OTi
;
_journal_issue 4
_journal_name_full 'Zeitschrift f\"ur Kristallographie - New Crystal Structures'
_journal_page_first 546
_journal_page_last 548
_journal_volume 217
_journal_year 2002
_chemical_formula_structural 'C38 H24 B F15 O Ti'
_chemical_formula_sum 'C38 H24 B F15 O Ti'
_chemical_formula_weight 840.28
_space_group_IT_number 14
_symmetry_cell_setting monoclinic
_symmetry_space_group_name_Hall '-P 2ybc'
_symmetry_space_group_name_H-M 'P 1 21/c 1'
_cell_angle_alpha 90.00
_cell_angle_beta 94.47(3)
_cell_angle_gamma 90.00
_cell_formula_units_Z 4
_cell_length_a 8.584(2)
_cell_length_b 17.976(4)
_cell_length_c 21.964(4)
_cell_measurement_temperature 293(2)
_cell_volume 3378.9(13)
_diffrn_ambient_temperature 293(2)
_exptl_crystal_density_diffrn 1.652
_refine_ls_R_factor_obs 0.0394
_refine_ls_wR_factor_obs 0.0795
_cod_original_sg_symbol_H-M 'P 21/c'
_cod_original_formula_sum 'C38 H24 B1 F15 O1 Ti'
_cod_database_code 8100776

loop_
_symmetry_equiv_pos_as_xyz
'x, y, z'
'-x, y+1/2, -z+1/2'
'-x, -y, -z'
'x, -y-1/2, z-1/2'

loop_
_atom_site_aniso_label
_atom_site_aniso_U_11
_atom_site_aniso_U_22
_atom_site_aniso_U_33
_atom_site_aniso_U_23
_atom_site_aniso_U_13
_atom_site_aniso_U_12
O 0.084(2) 0.066(2) 0.073(2) 0.0011(14) 0.0122(14) 0.0074(14)
C1 0.050(2) 0.032(2) 0.051(2) -0.0020(15) -0.003(2) 0.012(2)
C2 0.042(2) 0.038(2) 0.059(2) 0.002(2) -0.004(2) 0.013(2)
C3 0.059(2) 0.038(2) 0.044(2) 0.004(2) -0.009(2) 0.006(2)
C4 0.065(2) 0.033(2) 0.042(2) 0.005(2) 0.000(2) 0.005(2)
C5 0.056(2) 0.027(2) 0.049(2) -0.0016(15) -0.004(2) 0.004(2)
C6 0.062(2) 0.039(2) 0.063(2) -0.003(2) -0.001(2) -0.002(2)
C7 0.067(3) 0.059(3) 0.074(3) -0.020(2) -0.008(2) 0.001(2)
C8 0.074(3) 0.065(3) 0.054(2) -0.013(2) -0.003(2) 0.004(2)
C9 0.062(2) 0.049(2) 0.055(2) -0.013(2) 0.004(2) 0.013(2)
C10 0.037(2) 0.053(2) 0.052(2) -0.004(2) 0.001(2) 0.011(2)
C11 0.047(2) 0.041(2) 0.049(2) 0.000(2) 0.013(2) 0.007(2)
C12 0.051(2) 0.038(2) 0.043(2) -0.002(2) 0.010(2) 0.008(2)
C13 0.048(2) 0.035(2) 0.050(2) 0.002(2) 0.015(2) 0.011(2)
C14 0.050(2) 0.048(2) 0.047(2) 0.013(2) 0.014(2) 0.021(2)
C16 0.044(2) 0.038(2) 0.044(2) -0.004(2) 0.007(2) 0.003(2)
C17 0.048(2) 0.036(2) 0.036(2) -0.0032(14) 0.0064(15) 0.004(2)
C18 0.061(2) 0.046(2) 0.042(2) -0.005(2) 0.009(2) -0.002(2)
C19 0.051(2) 0.045(2) 0.081(3) -0.013(2) 0.021(2) -0.007(2)
C20 0.034(2) 0.054(2) 0.073(3) -0.031(2) 0.000(2) -0.001(2)
C21 0.048(2) 0.058(3) 0.044(2) -0.013(2) -0.007(2) 0.012(2)
C22 0.052(2) 0.041(2) 0.039(2) 0.003(2) 0.005(2) 0.002(2)
C23 0.060(2) 0.035(2) 0.056(2) 0.011(2) 0.016(2) 0.008(2)
C24 0.041(2) 0.063(3) 0.058(2) 0.016(2) 0.003(2) 0.011(2)
C25 0.041(2) 0.059(3) 0.053(2) 0.003(2) 0.001(2) -0.006(2)
C26 0.054(2) 0.036(2) 0.047(2) 0.000(2) 0.008(2) 0.000(2)
C27 0.051(2) 0.039(2) 0.032(2) 0.0013(14) 0.0051(15) 0.003(2)
C28 0.045(2) 0.041(2) 0.035(2) 0.003(2) -0.0008(14) -0.002(2)
C29 0.042(2) 0.035(2) 0.037(2) -0.0015(14) 0.0000(14) -0.0016(14)
C30 0.047(2) 0.039(2) 0.041(2) -0.001(2) 0.000(2) 0.003(2)
C31 0.059(2) 0.053(2) 0.031(2) -0.001(2) 0.006(2) -0.006(2)
C32 0.050(2) 0.051(2) 0.050(2) -0.015(2) 0.012(2) 0.002(2)
C33 0.038(2) 0.042(2) 0.061(2) 0.000(2) -0.002(2) 0.006(2)
C34 0.080(3) 0.044(2) 0.055(2) 0.007(2) 0.016(2) -0.007(2)
C35 0.063(2) 0.053(3) 0.061(2) -0.005(2) 0.017(2) -0.007(2)
C36 0.075(2) 0.055(3) 0.045(2) -0.006(2) 0.015(2) 0.003(2)
C37 0.105(3) 0.067(3) 0.068(3) -0.016(2) 0.011(2) -0.011(2)
C38 0.094(3) 0.069(3) 0.077(3) -0.030(2) 0.015(3) -0.018(2)
C39 0.058(2) 0.039(2) 0.078(3) -0.003(2) 0.020(2) 0.004(2)
B 0.052(2) 0.033(2) 0.037(2) 0.008(2) 0.007(2) -0.004(2)
F1 0.0594(12) 0.0623(14) 0.0477(11) 0.0113(9) -0.0022(9) 0.0111(9)
F2 0.0646(13) 0.074(2) 0.0865(15) 0.0065(12) 0.0049(11) 0.0292(12)
F3 0.082(2) 0.091(2) 0.0745(14) -0.0179(12) 0.0259(12) 0.0201(13)
F4 0.085(2) 0.094(2) 0.0416(12) 0.0008(11) 0.0157(10) 0.0084(12)
F5 0.0727(13) 0.0625(14) 0.0461(11) 0.0109(9) 0.0065(9) 0.0171(11)
F6 0.0678(13) 0.0457(14) 0.0743(13) -0.0094(10) -0.0065(10) -0.0026(10)
F7 0.0568(13) 0.089(2) 0.088(2) -0.0043(13) -0.0146(11) -0.0071(11)
F8 0.0605(14) 0.093(2) 0.111(2) 0.0231(14) -0.0088(12) 0.0241(13)
F9 0.0798(14) 0.0437(14) 0.091(2) 0.0065(11) 0.0079(12) 0.0198(11)
F10 0.0795(14) 0.0408(12) 0.0648(13) -0.0115(9) -0.0099(11) 0.0067(10)
F11 0.0607(12) 0.0522(13) 0.0413(10) 0.0041(9) -0.0015(9) -0.0006(9)
F12 0.0722(14) 0.099(2) 0.0520(13) -0.0112(11) -0.0168(10) 0.0058(12)
F13 0.0511(13) 0.085(2) 0.113(2) -0.0459(14) -0.0054(12) -0.0014(11)
F14 0.086(2) 0.071(2) 0.116(2) -0.0147(14) 0.0329(14) -0.0313(13)
F15 0.097(2) 0.0631(14) 0.0586(13) 0.0074(10) 0.0185(11) -0.0195(12)
Ti 0.0440(3) 0.0321(3) 0.0360(3) 0.0003(3) 0.0025(2) 0.0076(3)

loop_
_atom_site_label
_atom_site_type_symbol
_atom_site_fract_x
_atom_site_fract_y
_atom_site_fract_z
_atom_site_U_iso_or_equiv
_atom_site_thermal_displace_type
_atom_site_occupancy
_atom_site_calc_flag
_atom_site_refinement_flags
_atom_site_disorder_group
O O 0.9507(3) 0.26108(14) 0.63565(11) 0.0742(7) Uani 1 d . .
C1 C 0.9694(4) 0.4123(2) 0.58675(14) 0.0447(8) Uani 1 d . .
C2 C 0.8573(4) 0.3857(2) 0.54213(15) 0.0469(8) Uani 1 d . .
H2 H 0.7534(4) 0.3755(2) 0.54823(15) 0.056 Uiso 1 calc R .
C3 C 0.9268(4) 0.3769(2) 0.48689(15) 0.0477(8) Uani 1 d . .
H3 H 0.8774(4) 0.3605(2) 0.45014(15) 0.057 Uiso 1 calc R .
C4 C 1.0863(4) 0.3976(2) 0.49728(14) 0.0470(8) Uani 1 d . .
C5 C 1.1111(4) 0.4194(2) 0.55948(14) 0.0442(8) Uani 1 d . .
C6 C 1.2548(4) 0.4537(2) 0.59181(15) 0.0548(9) Uani 1 d . .
H6A H 1.3000(4) 0.4891(2) 0.56489(15) 0.066 Uiso 1 calc R .
H6B H 1.3317(4) 0.4152(2) 0.60192(15) 0.066 Uiso 1 calc R .
C7 C 1.2153(4) 0.4928(2) 0.6496(2) 0.0672(11) Uani 1 d . .
H7A H 1.3111(4) 0.5040(2) 0.6742(2) 0.081 Uiso 1 calc R .
H7B H 1.1637(4) 0.5396(2) 0.6389(2) 0.081 Uiso 1 calc R .
C8 C 1.1117(4) 0.4471(2) 0.6861(2) 0.0645(10) Uani 1 d . .
H8A H 1.0979(4) 0.4721(2) 0.7244(2) 0.077 Uiso 1 calc R .
H8B H 1.1614(4) 0.3995(2) 0.6954(2) 0.077 Uiso 1 calc R .
C9 C 0.9519(4) 0.4338(2) 0.65228(14) 0.0553(9) Uani 1 d . .
H9A H 0.8980(4) 0.3945(2) 0.67240(14) 0.066 Uiso 1 calc R .
H9B H 0.8895(4) 0.4787(2) 0.65343(14) 0.066 Uiso 1 calc R .
C10 C 1.2958(4) 0.2547(2) 0.56819(15) 0.0476(8) Uani 1 d . .
H10 H 1.3578(4) 0.2792(2) 0.59851(15) 0.057 Uiso 1 calc R .
C11 C 1.2721(4) 0.2765(2) 0.50630(14) 0.0453(8) Uani 1 d . .
C12 C 1.1684(4) 0.2245(2) 0.47647(13) 0.0435(8) Uani 1 d . .
C13 C 1.1308(4) 0.1705(2) 0.51939(14) 0.0439(8) Uani 1 d . .
C14 C 1.2090(4) 0.1897(2) 0.57575(14) 0.0478(9) Uani 1 d . .
H14 H 1.2041(4) 0.1635(2) 0.61209(14) 0.057 Uiso 1 calc R .
C16 C 0.7139(4) 0.1727(2) 0.56357(14) 0.0415(8) Uani 1 d . .
C17 C 0.7491(3) 0.1583(2) 0.62434(13) 0.0398(8) Uani 1 d . .
C18 C 0.6527(4) 0.1046(2) 0.64655(15) 0.0495(9) Uani 1 d . .
C19 C 0.5369(4) 0.0680(2) 0.6121(2) 0.0583(10) Uani 1 d . .
C20 C 0.5095(4) 0.0853(2) 0.5519(2) 0.0539(9) Uani 1 d . .
C21 C 0.5977(4) 0.1384(2) 0.52690(15) 0.0506(9) Uani 1 d . .
C22 C 1.0461(4) 0.0771(2) 0.69149(14) 0.0442(8) Uani 1 d . .
C23 C 1.1695(4) 0.0382(2) 0.72003(15) 0.0497(9) Uani 1 d . .
C24 C 1.2759(4) 0.0738(2) 0.7591(2) 0.0540(9) Uani 1 d . .
C25 C 1.2591(4) 0.1483(2) 0.76833(15) 0.0512(9) Uani 1 d . .
C26 C 1.1360(4) 0.1857(2) 0.73914(14) 0.0453(8) Uani 1 d . .
C27 C 1.0217(4) 0.1526(2) 0.70039(13) 0.0406(8) Uani 1 d . .
C28 C 0.6676(3) 0.2977(2) 0.70272(13) 0.0409(8) Uani 1 d . .
C29 C 0.7768(3) 0.2440(2) 0.72045(13) 0.0381(7) Uani 1 d . .
C30 C 0.7764(4) 0.2264(2) 0.78206(13) 0.0424(8) Uani 1 d . .
C31 C 0.6809(4) 0.2594(2) 0.82146(14) 0.0476(9) Uani 1 d . .
C32 C 0.5795(4) 0.3133(2) 0.8013(2) 0.0501(9) Uani 1 d . .
C33 C 0.5719(4) 0.3325(2) 0.7410(2) 0.0476(8) Uani 1 d . .
C34 C 1.2102(4) 0.3955(2) 0.4525(2) 0.0593(10) Uani 1 d . .
H34A H 1.2522(4) 0.4451(2) 0.4475(2) 0.071 Uiso 1 calc R .
H34B H 1.1651(4) 0.3786(2) 0.4131(2) 0.071 Uiso 1 calc R .
C35 C 1.3414(4) 0.3426(2) 0.4760(2) 0.0583(10) Uani 1 d . .
H35A H 1.3992(4) 0.3261(2) 0.4423(2) 0.070 Uiso 1 calc R .
H35B H 1.4132(4) 0.3684(2) 0.5051(2) 0.070 Uiso 1 calc R .
C36 C 1.1194(4) 0.2177(2) 0.40905(14) 0.0577(9) Uani 1 d . .
H36A H 1.2067(4) 0.2307(2) 0.38561(14) 0.069 Uiso 1 calc R .
H36B H 1.0350(4) 0.2524(2) 0.39828(14) 0.069 Uiso 1 calc R .
C37 C 1.0658(5) 0.1394(2) 0.3930(2) 0.0799(12) Uani 1 d . .
H37A H 1.0139(5) 0.1392(2) 0.3522(2) 0.096 Uiso 1 calc R .
H37B H 1.1563(5) 0.1071(2) 0.3930(2) 0.096 Uiso 1 calc R .
C38 C 0.9575(5) 0.1099(2) 0.4365(2) 0.0794(12) Uani 1 d . .
H38A H 0.9202(5) 0.0614(2) 0.4226(2) 0.095 Uiso 1 calc R .
H38B H 0.8679(5) 0.1427(2) 0.4369(2) 0.095 Uiso 1 calc R .
C39 C 1.0343(4) 0.1028(2) 0.5016(2) 0.0577(10) Uani 1 d . .
H39A H 0.9540(4) 0.0965(2) 0.5299(2) 0.069 Uiso 1 calc R .
H39B H 1.1006(4) 0.0590(2) 0.5042(2) 0.069 Uiso 1 calc R .
B B 0.8763(4) 0.2018(2) 0.67028(15) 0.0403(9) Uani 1 d . .
F1 F 0.6496(2) 0.31790(10) 0.64286(8) 0.0568(5) Uani 1 d . .
F2 F 0.4697(2) 0.38430(12) 0.71925(9) 0.0750(6) Uani 1 d . .
F3 F 0.4832(2) 0.34533(13) 0.83878(9) 0.0816(7) Uani 1 d . .
F4 F 0.6859(2) 0.23663(12) 0.88032(8) 0.0728(6) Uani 1 d . .
F5 F 0.8711(2) 0.17204(11) 0.80690(8) 0.0603(5) Uani 1 d . .
F6 F 1.1259(2) 0.25909(11) 0.75095(9) 0.0632(5) Uani 1 d . .
F7 F 1.3632(2) 0.18397(13) 0.80722(10) 0.0793(7) Uani 1 d . .
F8 F 1.3936(2) 0.03636(13) 0.78822(11) 0.0887(7) Uani 1 d . .
F9 F 1.1852(2) -0.03526(11) 0.70965(9) 0.0716(6) Uani 1 d . .
F10 F 0.9485(2) 0.03676(10) 0.65339(8) 0.0625(5) Uani 1 d . .
F11 F 0.7991(2) 0.22529(10) 0.53384(7) 0.0517(5) Uani 1 d . .
F12 F 0.5702(2) 0.15675(13) 0.46793(9) 0.0755(6) Uani 1 d . .
F13 F 0.3953(2) 0.05059(13) 0.51743(10) 0.0836(7) Uani 1 d . .
F14 F 0.4491(3) 0.01605(13) 0.63747(11) 0.0897(7) Uani 1 d . .
F15 F 0.6738(2) 0.08575(11) 0.70640(9) 0.0723(6) Uani 1 d . .
Ti Ti 1.03820(6) 0.28990(3) 0.55231(2) 0.0374(2) Uani 1 d . .

loop_
_geom_bond_atom_site_label_1
_geom_bond_atom_site_label_2
_geom_bond_distance
_geom_bond_site_symmetry_2
_geom_bond_publ_flag
O B 1.482(4) . ?
O Ti 2.097(3) . ?
C1 C2 1.403(4) . ?
C1 C5 1.403(4) . ?
C1 C9 1.509(4) . ?
C1 Ti 2.415(3) . ?
C2 C3 1.402(4) . ?
C2 Ti 2.318(3) . ?
C3 C4 1.420(4) . ?
C3 Ti 2.283(3) . ?
C4 C5 1.421(4) . ?
C4 C34 1.504(4) . ?
C4 Ti 2.337(3) . ?
C5 C6 1.507(4) . ?
C5 Ti 2.412(3) . ?
C6 C7 1.512(4) . ?
C7 C8 1.490(5) . ?
C8 C9 1.526(4) . ?
C10 C14 1.403(4) . ?
C10 C11 1.414(4) . ?
C10 Ti 2.300(3) . ?
C11 C12 1.416(4) . ?
C11 C35 1.507(4) . ?
C11 Ti 2.330(3) . ?
C12 C13 1.407(4) . ?
C12 C36 1.512(4) . ?
C12 Ti 2.387(3) . ?
C13 C14 1.404(4) . ?
C13 C39 1.507(4) . ?
C13 Ti 2.418(3) . ?
C14 Ti 2.355(3) . ?
C16 C17 1.370(4) . ?
C16 C21 1.378(4) . ?
C16 F11 1.389(3) . ?
C17 C18 1.385(4) . ?
C17 B 1.628(4) . ?
C18 F15 1.356(3) . ?
C18 C19 1.371(5) . ?
C19 F14 1.348(4) . ?
C19 C20 1.359(5) . ?
C20 F13 1.344(4) . ?
C20 C21 1.361(5) . ?
C21 F12 1.340(4) . ?
C22 F10 1.348(3) . ?
C22 C23 1.378(4) . ?
C22 C27 1.391(4) . ?
C23 F9 1.348(4) . ?
C23 C24 1.364(5) . ?
C24 F8 1.335(4) . ?
C24 C25 1.363(5) . ?
C25 F7 1.349(4) . ?
C25 C26 1.369(4) . ?
C26 F6 1.349(4) . ?
C26 C27 1.382(4) . ?
C27 B 1.627(4) . ?
C28 F1 1.361(3) . ?
C28 C33 1.372(4) . ?
C28 C29 1.380(4) . ?
C29 C30 1.390(4) . ?
C29 B 1.633(4) . ?
C30 F5 1.358(3) . ?
C30 C31 1.372(4) . ?
C31 C32 1.353(4) . ?
C31 F4 1.354(3) . ?
C32 F3 1.341(3) . ?
C32 C33 1.365(4) . ?
C33 F2 1.342(3) . ?
C34 C35 1.532(5) . ?
C36 C37 1.514(5) . ?
C37 C38 1.482(5) . ?
C38 C39 1.531(5) . ?
F11 Ti 2.365(2) . ?
